data_9004104
loop_
_publ_author_name
'Hawthorne, F. C.'
'Grundy, H. D.'

_publ_section_title
;
 The crystal chemistry of the amphiboles: IV. X-ray and neutron refinements
 of the crystal structure of tremolite
 Sample: Neutron data
;
_journal_name_full 'The Canadian Mineralogist'
_journal_page_first 334
_journal_page_last 345
_journal_volume 14
_journal_year 1976
_chemical_formula_sum 'Al0.16 Ca1.8 Cl0.012 F0.656 H1.332 K0.24 Mg5 Na0.56 O23.332 Si7.84'
_chemical_name_mineral Tremolite
_space_group_IT_number 12
_symmetry_space_group_name_Hall '-C 2y'
_symmetry_space_group_name_H-M 'C 1 2/m 1'
_cell_angle_alpha 90
_cell_angle_beta 104.79
_cell_angle_gamma 90
_cell_formula_units_Z 2
_cell_length_a 9.863
_cell_length_b 18.048
_cell_length_c 5.285
_cell_volume 909.600
_database_code_amcsd 0005125
_cod_original_formula_sum 'Si7.84 Al.16 Mg5 Ca1.8 Na.56 K.24 O23.332 F.656 Cl.012 H1.332'
_cod_database_code 9004104

loop_
_symmetry_equiv_pos_as_xyz
x,y,z
1/2+x,1/2+y,z
x,-y,z
1/2+x,1/2-y,z
-x,y,-z
1/2-x,1/2+y,-z
-x,-y,-z
1/2-x,1/2-y,-z

loop_
_atom_site_aniso_label
_atom_site_aniso_U_11
_atom_site_aniso_U_22
_atom_site_aniso_U_33
_atom_site_aniso_U_12
_atom_site_aniso_U_13
_atom_site_aniso_U_23
SiT1 0.00456 0.00413 0.00348 0.00017 0.00116 -0.00037
AlT1 0.00456 0.00413 0.00348 0.00017 0.00116 -0.00037
SiT2 0.00461 0.00429 0.00501 -0.00044 0.00116 -0.00051
MgM1 0.00599 0.00380 0.00434 0.00000 0.00158 0.00000
MgM2 0.00461 0.00561 0.00454 0.00000 0.00158 0.00000
MgM3 0.00640 0.00264 0.00422 0.00000 0.00153 0.00000
CaM4 0.01143 0.00726 0.01155 0.00000 0.00839 0.00000
NaM4 0.01143 0.00726 0.01155 0.00000 0.00839 0.00000
O1 0.00511 0.00561 0.00577 -0.00044 0.00074 -0.00042
O2 0.00451 0.00726 0.00593 -0.00052 0.00183 -0.00089
O-h3 0.00834 0.00743 0.00791 0.00000 0.00259 0.00000
F3 0.00834 0.00743 0.00791 0.00000 0.00259 0.00000
Cl3 0.00834 0.00743 0.00791 0.00000 0.00259 0.00000
O4 0.00995 0.00594 0.00829 -0.00279 0.00286 -0.00065
O5 0.00737 0.01089 0.00487 -0.00052 0.00193 0.00355
O6 0.00709 0.00924 0.00732 0.00026 0.00222 -0.00271
O7 0.00889 0.00495 0.01411 0.00000 0.00217 0.00000
H 0.01170 0.03597 0.03247 0.00000 0.00012 0.00000

loop_
_atom_site_label
_atom_site_fract_x
_atom_site_fract_y
_atom_site_fract_z
_atom_site_occupancy
_atom_site_U_iso_or_equiv
_atom_site_type_symbol
_atom_site_attached_hydrogens
SiT1 0.27990 0.08424 0.29740 0.96000 ? Si 0
AlT1 0.27990 0.08424 0.29740 0.04000 ? Al 0
SiT2 0.28820 0.17133 0.80560 1.00000 ? Si 0
MgM1 0.00000 0.08830 0.50000 1.00000 ? Mg 0
MgM2 0.00000 0.17700 0.00000 1.00000 ? Mg 0
MgM3 0.00000 0.00000 0.00000 1.00000 ? Mg 0
CaM4 0.00000 0.27790 0.50000 0.90000 ? Ca 0
NaM4 0.00000 0.27790 0.50000 0.10000 ? Na 0
NaAm 0.04500 0.50000 0.10300 0.09000 0.01773 Na 0
KAm 0.04500 0.50000 0.10300 0.06000 0.01773 K 0
NaA2 0.00000 0.48970 0.00000 0.09000 0.01773 Na 0
KA2 0.00000 0.48970 0.00000 0.06000 0.01773 K 0
O1 0.11140 0.08570 0.21820 1.00000 ? O 0
O2 0.11870 0.17067 0.72510 1.00000 ? O 0
O-h3 0.10820 0.00000 0.71540 0.66600 ? O 0
F3 0.10820 0.00000 0.71540 0.32800 ? F 0
Cl3 0.10820 0.00000 0.71540 0.00600 ? Cl 0
O4 0.36420 0.24818 0.79280 1.00000 ? O 0
O5 0.34670 0.13391 0.09980 1.00000 ? O 0
O6 0.34370 0.11805 0.59100 1.00000 ? O 0
O7 0.33800 0.00000 0.29210 1.00000 ? O 0
H 0.20880 0.00000 0.76280 0.66600 ? H 0

loop_
_cod_changelog_entry_id
_cod_changelog_entry_author
_cod_changelog_entry_date
_cod_changelog_entry_text
1
;cod-tools version 3.8.0
Id: cif_guess_AMCSD_atom_types 9581 2023-05-17 12:35:41Z saulius
;
2023-05-18T08:40:44+03:00
;Derived atom types and hydrogen counts
from atom names that follow the AMCSD naming convention
(Wat == water, O-H == hydroxyl).
;
2
;cod-tools version 3.10.1
Id: cif_fix_AMCSD_aniso_labels 10200 2024-08-01 14:09:44Z saulius
;
2024-08-02T12:20:29+03:00
;Changed the following '_atom_site_aniso_label' values:
'Oh3' -> 'O-h3'
;

loop_
_cod_related_entry_id
_cod_related_entry_database
_cod_related_entry_code
1 AMCSD 0005125
